data_2223640
loop_
_publ_author_name
'Ravichandran, K.'
'Ramesh, P.'
'Sakthivel, P.'
'Ponnuswamy, S.'
'Ponnuswamy, M. N.'

_publ_section_title 1-Chloroacetyl-<i>r</i>-2,<i>c</i>-6-bis(4-methoxyphenyl)-<i>t</i>-3-methylpiperidin-4-one
_journal_coeditor_code BT5090
_journal_issue 11
_journal_name_full 'Acta Crystallographica Section E'
_journal_page_first o2883
_journal_paper_doi 10.1107/S1600536809043281
_journal_volume 65
_journal_year 2009
_chemical_formula_iupac 'C22 H24 Cl N O4'
_chemical_formula_moiety 'C22 H24 Cl N O4'
_chemical_formula_sum 'C22 H24 Cl N O4'
_chemical_formula_weight 401.87
_chemical_name_systematic 1-Chloroacetyl-<i>r</i>-2,<i>c</i>-6-bis(4-methoxyphenyl)-<i>t</i>-3-methylpiperidin-4-one
_space_group_IT_number 2
_symmetry_cell_setting triclinic
_symmetry_space_group_name_Hall '-P 1'
_symmetry_space_group_name_H-M 'P -1'
_atom_sites_solution_hydrogens geom
_atom_sites_solution_primary direct
_atom_sites_solution_secondary difmap
_audit_creation_method SHELXL-97
_cell_angle_alpha 99.729(5)
_cell_angle_beta 93.665(5)
_cell_angle_gamma 90.112(6)
_cell_formula_units_Z 4
_cell_length_a 8.9147(8)
_cell_length_b 11.9648(10)
_cell_length_c 19.1365(16)
_cell_measurement_reflns_used 4567
_cell_measurement_temperature 293(2)
_cell_measurement_theta_max 28.36
_cell_measurement_theta_min 1.08
_cell_volume 2007.5(3)
_computing_cell_refinement 'SAINT (Bruker, 2004)'
_computing_data_collection 'APEX2 (Bruker, 2004)'
_computing_data_reduction 'SAINT (Bruker, 2004)'
_computing_molecular_graphics 'ORTEP-3 (Farrugia, 1997)'
_computing_publication_material 'SHELXL97 (Sheldrick, 2008) and PLATON (Spek, 2009)'
_computing_structure_refinement 'SHELXL97 (Sheldrick, 2008)'
_computing_structure_solution 'SHELXS97 (Sheldrick, 2008)'
_diffrn_ambient_temperature 293(2)
_diffrn_measured_fraction_theta_full 1.000
_diffrn_measured_fraction_theta_max 0.996
_diffrn_measurement_device_type 'Bruker Kappa APEXII area-detector'
_diffrn_measurement_method '\w and \f'
_diffrn_radiation_monochromator graphite
_diffrn_radiation_source 'fine-focus sealed tube'
_diffrn_radiation_type MoK\a
_diffrn_radiation_wavelength 0.71073
_diffrn_reflns_av_R_equivalents 0.0425
_diffrn_reflns_av_sigmaI/netI 0.0460
_diffrn_reflns_limit_h_max 11
_diffrn_reflns_limit_h_min -11
_diffrn_reflns_limit_k_max 15
_diffrn_reflns_limit_k_min -15
_diffrn_reflns_limit_l_max 24
_diffrn_reflns_limit_l_min -25
_diffrn_reflns_number 37036
_diffrn_reflns_theta_full 25.00
_diffrn_reflns_theta_max 28.36
_diffrn_reflns_theta_min 1.08
_diffrn_standards_decay_% 0
_diffrn_standards_number 0
_exptl_absorpt_coefficient_mu 0.218
_exptl_absorpt_correction_T_max 0.970
_exptl_absorpt_correction_T_min 0.968
_exptl_absorpt_correction_type multi-scan
_exptl_absorpt_process_details '(SADABS; Sheldrick, 2001)'
_exptl_crystal_colour Colorless
_exptl_crystal_density_diffrn 1.330
_exptl_crystal_density_method 'not measured'
_exptl_crystal_description Block
_exptl_crystal_F_000 848
_exptl_crystal_size_max 0.15
_exptl_crystal_size_mid 0.15
_exptl_crystal_size_min 0.14
_refine_diff_density_max 0.486
_refine_diff_density_min -0.366
_refine_ls_extinction_coef 0.0045(11)
_refine_ls_extinction_expression Fc^*^=kFc[1+0.001xFc^2^\l^3^/sin(2\q)]^-1/4^
_refine_ls_extinction_method 'SHELXL97 (Sheldrick, 2008)'
_refine_ls_goodness_of_fit_ref 1.046
_refine_ls_hydrogen_treatment constr
_refine_ls_matrix_type full
_refine_ls_number_parameters 512
_refine_ls_number_reflns 9971
_refine_ls_number_restraints 0
_refine_ls_restrained_S_all 1.046
_refine_ls_R_factor_all 0.1015
_refine_ls_R_factor_gt 0.0539
_refine_ls_shift/su_max 0.001
_refine_ls_shift/su_mean 0.000
_refine_ls_structure_factor_coef Fsqd
_refine_ls_weighting_details 'calc w=1/[\s^2^(Fo^2^)+(0.0715P)^2^+0.4246P] where P=(Fo^2^+2Fc^2^)/3'
_refine_ls_weighting_scheme calc
_refine_ls_wR_factor_gt 0.1401
_refine_ls_wR_factor_ref 0.1640
_reflns_number_gt 5739
_reflns_number_total 9971
_reflns_threshold_expression I>2\s(I)
_cod_data_source_file bt5090.cif
_cod_data_source_block I
_cod_depositor_comments
;
The following automatic conversions were performed:
'_symmetry_cell_setting' value 'Triclinic' changed to 'triclinic'
according to '/home/saulius/struct/CIF-dictionaries/cif_core.dic'
dictionary named 'cif_core.dic' version 2.4.1 from
2010-06-29.

'_exptl_absorpt_correction_type' value 'Multi-scan' changed
to 'multi-scan' according to
'/home/saulius/struct/CIF-dictionaries/cif_core.dic' dictionary named
'cif_core.dic' version 2.4.1 from 2010-06-29.

Automatic conversion script
Id: cif_fix_enum 1527 2010-12-29 10:47:43Z saulius 

The following automatic conversions were performed:

'_symmetry_cell_setting' value 'Triclinic' changed to 'triclinic'
according to /home/saulius/struct/CIF-dictionaries/cif_core.dic
dictionary named 'cif_core.dic' version 2.4.1 from
2010-06-29.

'_exptl_absorpt_correction_type' value 'Multi-scan'
changed to 'multi-scan' according to
/home/saulius/struct/CIF-dictionaries/cif_core.dic dictionary named
'cif_core.dic' version 2.4.1 from 2010-06-29.

Automatic conversion script
Id: cif_fix_values 1715 2011-07-08 13:25:40Z adriana 
;
_cod_database_code 2223640
_cod_database_fobs_code 2223640

loop_
_symmetry_equiv_pos_as_xyz
'x, y, z'
'-x, -y, -z'

loop_
_atom_site_type_symbol
_atom_site_label
_atom_site_fract_x
_atom_site_fract_y
_atom_site_fract_z
_atom_site_U_iso_or_equiv
_atom_site_adp_type
_atom_site_calc_flag
_atom_site_refinement_flags
_atom_site_occupancy
_atom_site_disorder_assembly
_atom_site_disorder_group
Cl Cl1A 0.69594(8) 0.10702(6) 0.06473(4) 0.0702(2) Uani d . 1 . .
O O1A 0.65647(19) 0.09415(15) 0.21138(9) 0.0626(5) Uani d . 1 . .
O O2A 0.7515(2) -0.36334(16) 0.42043(11) 0.0770(6) Uani d . 1 . .
O O3A 1.2325(2) 0.12592(16) 0.38722(10) 0.0706(5) Uani d . 1 . .
O O4A 1.1117(2) -0.44641(14) 0.05999(10) 0.0697(5) Uani d . 1 . .
N N1A 0.8822(2) 0.02377(14) 0.24329(9) 0.0446(4) Uani d . 1 . .
C C2A 0.8500(3) 0.04894(19) 0.31906(12) 0.0494(5) Uani d . 1 . .
H H2A 0.7556 0.0908 0.3214 0.059 Uiso calc R 1 . .
C C3A 0.9715(3) 0.1301(2) 0.35698(14) 0.0578(6) Uani d . 1 . .
H H3A 0.9639 0.2009 0.3388 0.069 Uiso calc R 1 . .
H H3B 0.9541 0.1463 0.4072 0.069 Uiso calc R 1 . .
C C4A 1.1273(3) 0.08538(18) 0.34847(13) 0.0512(6) Uani d . 1 . .
C C5A 1.1443(2) -0.01490(19) 0.29002(13) 0.0497(5) Uani d . 1 . .
H H5A 1.1169 -0.0824 0.3094 0.060 Uiso calc R 1 . .
C C6A 1.0360(2) -0.01290(17) 0.22340(12) 0.0449(5) Uani d . 1 . .
H H6A 1.0759 0.0428 0.1971 0.054 Uiso calc R 1 . .
C C7A 0.7816(3) 0.06039(18) 0.19605(12) 0.0475(5) Uani d . 1 . .
C C8A 0.8334(3) 0.0573(2) 0.12192(13) 0.0605(6) Uani d . 1 . .
H H8A 0.8585 -0.0199 0.1022 0.073 Uiso calc R 1 . .
H H8B 0.9238 0.1036 0.1247 0.073 Uiso calc R 1 . .
C C9A 0.8240(2) -0.05747(19) 0.35050(11) 0.0453(5) Uani d . 1 . .
C C10A 0.7107(3) -0.1336(2) 0.32057(13) 0.0574(6) Uani d . 1 . .
H H10A 0.6485 -0.1167 0.2829 0.069 Uiso calc R 1 . .
C C11A 0.6880(3) -0.2336(2) 0.34529(14) 0.0631(7) Uani d . 1 . .
H H11A 0.6117 -0.2835 0.3241 0.076 Uiso calc R 1 . .
C C12A 0.7778(3) -0.2598(2) 0.40118(13) 0.0563(6) Uani d . 1 . .
C C13A 0.8878(3) -0.1850(2) 0.43326(13) 0.0579(6) Uani d . 1 . .
H H13A 0.9478 -0.2014 0.4717 0.070 Uiso calc R 1 . .
C C14A 0.9092(3) -0.0844(2) 0.40798(12) 0.0551(6) Uani d . 1 . .
H H14A 0.9833 -0.0336 0.4305 0.066 Uiso calc R 1 . .
C C15A 0.8486(4) -0.3965(3) 0.47465(18) 0.0905(10) Uani d . 1 . .
H H15A 0.9501 -0.3984 0.4606 0.136 Uiso calc R 1 . .
H H15B 0.8193 -0.4706 0.4823 0.136 Uiso calc R 1 . .
H H15C 0.8420 -0.3432 0.5178 0.136 Uiso calc R 1 . .
C C16A 1.3063(3) -0.0307(3) 0.27004(17) 0.0746(8) Uani d . 1 . .
H H16A 1.3329 0.0267 0.2434 0.112 Uiso calc R 1 . .
H H16B 1.3165 -0.1042 0.2417 0.112 Uiso calc R 1 . .
H H16C 1.3716 -0.0246 0.3124 0.112 Uiso calc R 1 . .
C C17A 1.0383(2) -0.12792(17) 0.17620(11) 0.0420(5) Uani d . 1 . .
C C18A 1.1144(3) -0.1434(2) 0.11456(13) 0.0537(6) Uani d . 1 . .
H H18A 1.1528 -0.0806 0.0986 0.064 Uiso calc R 1 . .
C C19A 1.1343(3) -0.2505(2) 0.07620(13) 0.0564(6) Uani d . 1 . .
H H19A 1.1851 -0.2591 0.0347 0.068 Uiso calc R 1 . .
C C20A 1.0794(3) -0.34451(19) 0.09928(12) 0.0498(5) Uani d . 1 . .
C C21A 0.9971(3) -0.33057(19) 0.15832(13) 0.0544(6) Uani d . 1 . .
H H21A 0.9544 -0.3932 0.1727 0.065 Uiso calc R 1 . .
C C22A 0.9780(3) -0.22299(19) 0.19627(13) 0.0506(5) Uani d . 1 . .
H H22A 0.9230 -0.2146 0.2365 0.061 Uiso calc R 1 . .
C C23A 1.0734(4) -0.5463(2) 0.08604(16) 0.0838(9) Uani d . 1 . .
H H23A 1.1205 -0.5439 0.1328 0.126 Uiso calc R 1 . .
H H23B 1.1075 -0.6115 0.0549 0.126 Uiso calc R 1 . .
H H23C 0.9663 -0.5511 0.0880 0.126 Uiso calc R 1 . .
Cl Cl1B 0.18993(8) 0.15752(6) 0.06531(4) 0.0739(2) Uani d . 1 . .
O O1B 0.15794(18) 0.24812(15) 0.21225(9) 0.0618(5) Uani d . 1 . .
O O2B 0.2506(2) 0.81846(16) 0.42158(11) 0.0777(6) Uani d . 1 . .
O O3B 0.7357(2) 0.31515(16) 0.38623(10) 0.0720(5) Uani d . 1 . .
O O4B 0.5886(3) 0.70404(15) 0.05185(10) 0.0773(6) Uani d . 1 . .
N N1B 0.38311(19) 0.33705(14) 0.24239(10) 0.0452(4) Uani d . 1 . .
C C2B 0.3520(3) 0.35249(19) 0.31822(12) 0.0491(5) Uani d . 1 . .
H H2B 0.2580 0.3113 0.3210 0.059 Uiso calc R 1 . .
C C3B 0.4754(3) 0.2927(2) 0.35614(14) 0.0587(6) Uani d . 1 . .
H H3C 0.4591 0.3042 0.4065 0.070 Uiso calc R 1 . .
H H3D 0.4680 0.2119 0.3383 0.070 Uiso calc R 1 . .
C C4B 0.6295(3) 0.33301(19) 0.34681(13) 0.0531(6) Uani d . 1 . .
C C5B 0.6454(2) 0.40160(19) 0.28828(13) 0.0512(6) Uani d . 1 . .
H H5B 0.6176 0.4794 0.3076 0.061 Uiso calc R 1 . .
C C6B 0.5369(2) 0.36252(18) 0.22178(12) 0.0462(5) Uani d . 1 . .
H H6B 0.5764 0.2925 0.1955 0.055 Uiso calc R 1 . .
C C7B 0.2822(3) 0.27392(17) 0.19570(12) 0.0472(5) Uani d . 1 . .
C C8B 0.3329(3) 0.2340(2) 0.12212(13) 0.0582(6) Uani d . 1 . .
H H8C 0.4199 0.1860 0.1251 0.070 Uiso calc R 1 . .
H H8D 0.3630 0.2991 0.1020 0.070 Uiso calc R 1 . .
C C9B 0.3264(2) 0.47558(19) 0.35026(11) 0.0460(5) Uani d . 1 . .
C C10B 0.2110(3) 0.5346(2) 0.32129(13) 0.0567(6) Uani d . 1 . .
H H10B 0.1481 0.4968 0.2841 0.068 Uiso calc R 1 . .
C C11B 0.1870(3) 0.6480(2) 0.34620(14) 0.0630(7) Uani d . 1 . .
H H11B 0.1093 0.6857 0.3255 0.076 Uiso calc R 1 . .
C C12B 0.2780(3) 0.7051(2) 0.40158(13) 0.0571(6) Uani d . 1 . .
C C13B 0.3896(3) 0.6475(2) 0.43301(13) 0.0592(6) Uani d . 1 . .
H H13B 0.4497 0.6847 0.4714 0.071 Uiso calc R 1 . .
C C14B 0.4119(3) 0.5341(2) 0.40725(13) 0.0559(6) Uani d . 1 . .
H H14B 0.4873 0.4960 0.4292 0.067 Uiso calc R 1 . .
C C15B 0.3483(4) 0.8816(3) 0.47489(19) 0.0936(10) Uani d . 1 . .
H H15D 0.3416 0.8530 0.5186 0.140 Uiso calc R 1 . .
H H15E 0.3202 0.9599 0.4817 0.140 Uiso calc R 1 . .
H H15F 0.4497 0.8747 0.4607 0.140 Uiso calc R 1 . .
C C16B 0.8068(3) 0.4073(3) 0.26829(17) 0.0766(8) Uani d . 1 . .
H H16D 0.8720 0.4253 0.3106 0.115 Uiso calc R 1 . .
H H16E 0.8165 0.4650 0.2395 0.115 Uiso calc R 1 . .
H H16F 0.8339 0.3354 0.2421 0.115 Uiso calc R 1 . .
C C17B 0.5366(2) 0.45185(17) 0.17413(12) 0.0442(5) Uani d . 1 . .
C C18B 0.6123(3) 0.4349(2) 0.11269(13) 0.0562(6) Uani d . 1 . .
H H18B 0.6545 0.3645 0.0979 0.067 Uiso calc R 1 . .
C C19B 0.6272(3) 0.5191(2) 0.07250(14) 0.0610(6) Uani d . 1 . .
H H19B 0.6778 0.5050 0.0310 0.073 Uiso calc R 1 . .
C C20B 0.5665(3) 0.6245(2) 0.09421(13) 0.0531(6) Uani d . 1 . .
C C21B 0.4870(3) 0.6429(2) 0.15428(14) 0.0560(6) Uani d . 1 . .
H H21B 0.4429 0.7128 0.1684 0.067 Uiso calc R 1 . .
C C22B 0.4730(3) 0.55669(19) 0.19369(13) 0.0513(6) Uani d . 1 . .
H H22B 0.4195 0.5699 0.2344 0.062 Uiso calc R 1 . .
C C23B 0.5585(4) 0.8176(2) 0.08017(17) 0.0823(9) Uani d . 1 . .
H H23D 0.4528 0.8258 0.0862 0.124 Uiso calc R 1 . .
H H23E 0.5889 0.8660 0.0483 0.124 Uiso calc R 1 . .
H H23F 0.6134 0.8383 0.1254 0.124 Uiso calc R 1 . .

loop_
_atom_site_aniso_label
_atom_site_aniso_U_11
_atom_site_aniso_U_22
_atom_site_aniso_U_33
_atom_site_aniso_U_12
_atom_site_aniso_U_13
_atom_site_aniso_U_23
Cl1A 0.0836(5) 0.0706(4) 0.0615(4) 0.0252(3) 0.0072(3) 0.0245(3)
O1A 0.0493(10) 0.0767(12) 0.0659(11) 0.0196(8) 0.0120(8) 0.0209(9)
O2A 0.0729(12) 0.0712(12) 0.0928(14) -0.0160(10) -0.0030(11) 0.0344(11)
O3A 0.0686(12) 0.0707(12) 0.0683(12) -0.0169(9) -0.0010(10) 0.0023(9)
O4A 0.0953(14) 0.0449(9) 0.0646(11) 0.0087(9) 0.0128(10) -0.0055(8)
N1A 0.0456(10) 0.0415(9) 0.0482(11) 0.0085(8) 0.0088(8) 0.0096(8)
C2A 0.0477(13) 0.0493(12) 0.0506(13) 0.0117(10) 0.0096(10) 0.0045(10)
C3A 0.0674(16) 0.0426(12) 0.0602(15) 0.0061(11) 0.0056(12) -0.0012(11)
C4A 0.0565(14) 0.0390(11) 0.0591(14) -0.0064(10) 0.0023(11) 0.0121(10)
C5A 0.0453(12) 0.0427(12) 0.0615(14) 0.0036(9) 0.0046(11) 0.0092(10)
C6A 0.0423(12) 0.0388(11) 0.0557(13) 0.0040(9) 0.0111(10) 0.0112(9)
C7A 0.0490(13) 0.0394(11) 0.0559(14) 0.0040(9) 0.0086(11) 0.0114(10)
C8A 0.0552(14) 0.0681(16) 0.0647(16) 0.0121(12) 0.0104(12) 0.0272(13)
C9A 0.0417(12) 0.0519(12) 0.0427(12) 0.0065(9) 0.0106(9) 0.0063(10)
C10A 0.0425(13) 0.0775(17) 0.0544(14) -0.0012(11) -0.0010(11) 0.0193(13)
C11A 0.0517(14) 0.0775(18) 0.0613(16) -0.0163(13) -0.0013(12) 0.0173(13)
C12A 0.0520(14) 0.0608(15) 0.0587(15) -0.0044(11) 0.0087(12) 0.0158(12)
C13A 0.0590(15) 0.0670(16) 0.0490(14) -0.0031(12) -0.0023(11) 0.0158(12)
C14A 0.0587(15) 0.0570(14) 0.0477(13) -0.0064(11) -0.0011(11) 0.0053(11)
C15A 0.101(2) 0.085(2) 0.096(2) -0.0094(18) -0.0058(19) 0.0486(19)
C16A 0.0462(14) 0.0823(19) 0.090(2) 0.0076(13) 0.0011(14) 0.0000(16)
C17A 0.0397(11) 0.0389(11) 0.0479(12) 0.0058(8) 0.0077(9) 0.0069(9)
C18A 0.0614(15) 0.0453(12) 0.0576(15) 0.0022(10) 0.0159(12) 0.0131(11)
C19A 0.0677(16) 0.0535(14) 0.0495(14) 0.0022(11) 0.0180(12) 0.0073(11)
C20A 0.0561(14) 0.0437(12) 0.0476(13) 0.0075(10) 0.0035(11) 0.0023(10)
C21A 0.0629(15) 0.0389(12) 0.0624(15) -0.0046(10) 0.0107(12) 0.0086(10)
C22A 0.0529(13) 0.0452(12) 0.0551(14) -0.0002(10) 0.0176(11) 0.0074(10)
C23A 0.132(3) 0.0422(14) 0.0745(19) 0.0136(15) -0.0016(18) 0.0047(13)
Cl1B 0.0847(5) 0.0642(4) 0.0679(4) -0.0272(3) 0.0132(4) -0.0059(3)
O1B 0.0498(10) 0.0651(11) 0.0693(11) -0.0137(8) 0.0118(8) 0.0053(8)
O2B 0.0761(13) 0.0598(11) 0.0915(14) 0.0171(9) -0.0023(11) -0.0006(10)
O3B 0.0679(12) 0.0776(12) 0.0729(12) 0.0189(9) -0.0030(10) 0.0221(10)
O4B 0.1166(16) 0.0590(11) 0.0629(11) -0.0122(11) 0.0186(11) 0.0247(9)
N1B 0.0441(10) 0.0406(9) 0.0524(11) -0.0041(7) 0.0094(8) 0.0097(8)
C2B 0.0477(13) 0.0494(12) 0.0535(14) -0.0056(10) 0.0096(10) 0.0164(10)
C3B 0.0702(16) 0.0482(13) 0.0621(15) -0.0013(11) 0.0054(13) 0.0214(11)
C4B 0.0587(14) 0.0409(12) 0.0597(15) 0.0095(10) 0.0025(12) 0.0091(10)
C5B 0.0459(13) 0.0451(12) 0.0640(15) 0.0017(10) 0.0046(11) 0.0131(11)
C6B 0.0421(12) 0.0402(11) 0.0577(14) -0.0005(9) 0.0108(10) 0.0098(10)
C7B 0.0478(13) 0.0349(10) 0.0596(14) 0.0001(9) 0.0083(11) 0.0082(10)
C8B 0.0526(14) 0.0541(14) 0.0656(16) -0.0057(11) 0.0119(12) 0.0008(12)
C9B 0.0411(12) 0.0550(13) 0.0445(12) -0.0024(10) 0.0120(9) 0.0124(10)
C10B 0.0422(13) 0.0705(16) 0.0555(14) 0.0039(11) 0.0018(11) 0.0057(12)
C11B 0.0536(14) 0.0705(17) 0.0635(16) 0.0189(12) 0.0004(12) 0.0082(13)
C12B 0.0514(14) 0.0604(15) 0.0599(15) 0.0098(11) 0.0110(12) 0.0083(12)
C13B 0.0601(15) 0.0618(15) 0.0520(14) 0.0022(12) -0.0016(12) 0.0013(12)
C14B 0.0571(14) 0.0602(15) 0.0517(14) 0.0078(11) 0.0001(11) 0.0145(11)
C15B 0.101(2) 0.0663(19) 0.101(2) 0.0106(17) -0.009(2) -0.0164(17)
C16B 0.0470(15) 0.097(2) 0.090(2) -0.0051(14) 0.0015(14) 0.0308(17)
C17B 0.0413(11) 0.0410(11) 0.0517(13) -0.0035(9) 0.0083(10) 0.0096(9)
C18B 0.0637(15) 0.0447(12) 0.0604(15) -0.0017(11) 0.0162(12) 0.0052(11)
C19B 0.0740(17) 0.0560(15) 0.0542(15) -0.0080(12) 0.0215(12) 0.0062(12)
C20B 0.0623(15) 0.0493(13) 0.0499(13) -0.0106(11) 0.0033(11) 0.0150(11)
C21B 0.0631(15) 0.0436(12) 0.0641(16) 0.0052(11) 0.0088(12) 0.0153(11)
C22B 0.0534(13) 0.0483(13) 0.0555(14) 0.0037(10) 0.0158(11) 0.0137(11)
C23B 0.104(2) 0.0595(17) 0.091(2) -0.0104(16) 0.0120(18) 0.0324(16)

loop_
_atom_type_symbol
_atom_type_description
_atom_type_scat_dispersion_real
_atom_type_scat_dispersion_imag
_atom_type_scat_source
C C 0.0033 0.0016 'International Tables Vol C Tables 4.2.6.8 and 6.1.1.4'
H H 0.0000 0.0000 'International Tables Vol C Tables 4.2.6.8 and 6.1.1.4'
N N 0.0061 0.0033 'International Tables Vol C Tables 4.2.6.8 and 6.1.1.4'
O O 0.0106 0.0060 'International Tables Vol C Tables 4.2.6.8 and 6.1.1.4'
Cl Cl 0.1484 0.1585 'International Tables Vol C Tables 4.2.6.8 and 6.1.1.4'

loop_
_geom_angle_atom_site_label_1
_geom_angle_atom_site_label_2
_geom_angle_atom_site_label_3
_geom_angle_site_symmetry_1
_geom_angle_site_symmetry_3
_geom_angle
_geom_angle_publ_flag
C12A O2A C15A . . 117.9(2) ?
C20A O4A C23A . . 118.0(2) ?
C7A N1A C2A . . 117.15(18) ?
C7A N1A C6A . . 121.55(18) ?
C2A N1A C6A . . 119.48(17) ?
N1A C2A C3A . . 107.47(19) ?
N1A C2A C9A . . 112.76(17) ?
C3A C2A C9A . . 116.32(19) ?
N1A C2A H2A . . 106.6 ?
C3A C2A H2A . . 106.6 ?
C9A C2A H2A . . 106.6 ?
C4A C3A C2A . . 113.41(19) ?
C4A C3A H3A . . 108.9 ?
C2A C3A H3A . . 108.9 ?
C4A C3A H3B . . 108.9 ?
C2A C3A H3B . . 108.9 ?
H3A C3A H3B . . 107.7 ?
O3A C4A C3A . . 121.6(2) ?
O3A C4A C5A . . 122.0(2) ?
C3A C4A C5A . . 116.36(19) ?
C4A C5A C16A . . 112.2(2) ?
C4A C5A C6A . . 113.58(18) ?
C16A C5A C6A . . 111.3(2) ?
C4A C5A H5A . . 106.4 ?
C16A C5A H5A . . 106.4 ?
C6A C5A H5A . . 106.4 ?
N1A C6A C17A . . 113.52(17) ?
N1A C6A C5A . . 111.62(18) ?
C17A C6A C5A . . 108.61(17) ?
N1A C6A H6A . . 107.6 ?
C17A C6A H6A . . 107.6 ?
C5A C6A H6A . . 107.6 ?
O1A C7A N1A . . 123.0(2) ?
O1A C7A C8A . . 121.1(2) ?
N1A C7A C8A . . 115.8(2) ?
C7A C8A Cl1A . . 112.47(17) ?
C7A C8A H8A . . 109.1 ?
Cl1A C8A H8A . . 109.1 ?
C7A C8A H8B . . 109.1 ?
Cl1A C8A H8B . . 109.1 ?
H8A C8A H8B . . 107.8 ?
C14A C9A C10A . . 116.9(2) ?
C14A C9A C2A . . 123.3(2) ?
C10A C9A C2A . . 119.7(2) ?
C11A C10A C9A . . 121.6(2) ?
C11A C10A H10A . . 119.2 ?
C9A C10A H10A . . 119.2 ?
C12A C11A C10A . . 120.2(2) ?
C12A C11A H11A . . 119.9 ?
C10A C11A H11A . . 119.9 ?
C13A C12A C11A . . 119.7(2) ?
C13A C12A O2A . . 124.0(2) ?
C11A C12A O2A . . 116.3(2) ?
C12A C13A C14A . . 119.5(2) ?
C12A C13A H13A . . 120.3 ?
C14A C13A H13A . . 120.3 ?
C9A C14A C13A . . 122.1(2) ?
C9A C14A H14A . . 119.0 ?
C13A C14A H14A . . 119.0 ?
O2A C15A H15A . . 109.5 ?
O2A C15A H15B . . 109.5 ?
H15A C15A H15B . . 109.5 ?
O2A C15A H15C . . 109.5 ?
H15A C15A H15C . . 109.5 ?
H15B C15A H15C . . 109.5 ?
C5A C16A H16A . . 109.5 ?
C5A C16A H16B . . 109.5 ?
H16A C16A H16B . . 109.5 ?
C5A C16A H16C . . 109.5 ?
H16A C16A H16C . . 109.5 ?
H16B C16A H16C . . 109.5 ?
C22A C17A C18A . . 117.4(2) ?
C22A C17A C6A . . 121.5(2) ?
C18A C17A C6A . . 120.81(19) ?
C19A C18A C17A . . 121.2(2) ?
C19A C18A H18A . . 119.4 ?
C17A C18A H18A . . 119.4 ?
C20A C19A C18A . . 120.2(2) ?
C20A C19A H19A . . 119.9 ?
C18A C19A H19A . . 119.9 ?
O4A C20A C21A . . 124.9(2) ?
O4A C20A C19A . . 115.7(2) ?
C21A C20A C19A . . 119.4(2) ?
C20A C21A C22A . . 119.7(2) ?
C20A C21A H21A . . 120.1 ?
C22A C21A H21A . . 120.1 ?
C17A C22A C21A . . 121.9(2) ?
C17A C22A H22A . . 119.1 ?
C21A C22A H22A . . 119.1 ?
O4A C23A H23A . . 109.5 ?
O4A C23A H23B . . 109.5 ?
H23A C23A H23B . . 109.5 ?
O4A C23A H23C . . 109.5 ?
H23A C23A H23C . . 109.5 ?
H23B C23A H23C . . 109.5 ?
C12B O2B C15B . . 118.1(2) ?
C20B O4B C23B . . 117.1(2) ?
C7B N1B C2B . . 116.88(17) ?
C7B N1B C6B . . 121.37(18) ?
C2B N1B C6B . . 119.69(17) ?
N1B C2B C9B . . 113.03(17) ?
N1B C2B C3B . . 107.54(19) ?
C9B C2B C3B . . 115.62(19) ?
N1B C2B H2B . . 106.7 ?
C9B C2B H2B . . 106.7 ?
C3B C2B H2B . . 106.7 ?
C4B C3B C2B . . 113.53(19) ?
C4B C3B H3C . . 108.9 ?
C2B C3B H3C . . 108.9 ?
C4B C3B H3D . . 108.9 ?
C2B C3B H3D . . 108.9 ?
H3C C3B H3D . . 107.7 ?
O3B C4B C3B . . 121.3(2) ?
O3B C4B C5B . . 122.0(2) ?
C3B C4B C5B . . 116.6(2) ?
C4B C5B C16B . . 112.1(2) ?
C4B C5B C6B . . 113.52(18) ?
C16B C5B C6B . . 111.3(2) ?
C4B C5B H5B . . 106.5 ?
C16B C5B H5B . . 106.5 ?
C6B C5B H5B . . 106.5 ?
N1B C6B C17B . . 112.70(17) ?
N1B C6B C5B . . 111.29(18) ?
C17B C6B C5B . . 108.99(17) ?
N1B C6B H6B . . 107.9 ?
C17B C6B H6B . . 107.9 ?
C5B C6B H6B . . 107.9 ?
O1B C7B N1B . . 122.5(2) ?
O1B C7B C8B . . 121.2(2) ?
N1B C7B C8B . . 116.25(19) ?
C7B C8B Cl1B . . 112.11(16) ?
C7B C8B H8C . . 109.2 ?
Cl1B C8B H8C . . 109.2 ?
C7B C8B H8D . . 109.2 ?
Cl1B C8B H8D . . 109.2 ?
H8C C8B H8D . . 107.9 ?
C14B C9B C10B . . 116.8(2) ?
C14B C9B C2B . . 123.9(2) ?
C10B C9B C2B . . 119.4(2) ?
C11B C10B C9B . . 121.8(2) ?
C11B C10B H10B . . 119.1 ?
C9B C10B H10B . . 119.1 ?
C12B C11B C10B . . 119.9(2) ?
C12B C11B H11B . . 120.0 ?
C10B C11B H11B . . 120.0 ?
O2B C12B C13B . . 124.1(2) ?
O2B C12B C11B . . 116.5(2) ?
C13B C12B C11B . . 119.4(2) ?
C12B C13B C14B . . 119.8(2) ?
C12B C13B H13B . . 120.1 ?
C14B C13B H13B . . 120.1 ?
C9B C14B C13B . . 122.2(2) ?
C9B C14B H14B . . 118.9 ?
C13B C14B H14B . . 118.9 ?
O2B C15B H15D . . 109.5 ?
O2B C15B H15E . . 109.5 ?
H15D C15B H15E . . 109.5 ?
O2B C15B H15F . . 109.5 ?
H15D C15B H15F . . 109.5 ?
H15E C15B H15F . . 109.5 ?
C5B C16B H16D . . 109.5 ?
C5B C16B H16E . . 109.5 ?
H16D C16B H16E . . 109.5 ?
C5B C16B H16F . . 109.5 ?
H16D C16B H16F . . 109.5 ?
H16E C16B H16F . . 109.5 ?
C18B C17B C22B . . 117.4(2) ?
C18B C17B C6B . . 120.8(2) ?
C22B C17B C6B . . 121.5(2) ?
C19B C18B C17B . . 121.9(2) ?
C19B C18B H18B . . 119.0 ?
C17B C18B H18B . . 119.0 ?
C18B C19B C20B . . 119.7(2) ?
C18B C19B H19B . . 120.2 ?
C20B C19B H19B . . 120.2 ?
O4B C20B C21B . . 124.4(2) ?
O4B C20B C19B . . 116.0(2) ?
C21B C20B C19B . . 119.6(2) ?
C20B C21B C22B . . 119.6(2) ?
C20B C21B H21B . . 120.2 ?
C22B C21B H21B . . 120.2 ?
C17B C22B C21B . . 121.7(2) ?
C17B C22B H22B . . 119.1 ?
C21B C22B H22B . . 119.1 ?
O4B C23B H23D . . 109.5 ?
O4B C23B H23E . . 109.5 ?
H23D C23B H23E . . 109.5 ?
O4B C23B H23F . . 109.5 ?
H23D C23B H23F . . 109.5 ?
H23E C23B H23F . . 109.5 ?

loop_
_geom_bond_atom_site_label_1
_geom_bond_atom_site_label_2
_geom_bond_site_symmetry_2
_geom_bond_distance
_geom_bond_publ_flag
Cl1A C8A . 1.762(2) ?
O1A C7A . 1.223(3) ?
O2A C12A . 1.375(3) ?
O2A C15A . 1.417(4) ?
O3A C4A . 1.205(3) ?
O4A C20A . 1.362(3) ?
O4A C23A . 1.420(3) ?
N1A C7A . 1.359(3) ?
N1A C2A . 1.477(3) ?
N1A C6A . 1.494(3) ?
C2A C3A . 1.517(3) ?
C2A C9A . 1.521(3) ?
C2A H2A . 0.9800 ?
C3A C4A . 1.499(3) ?
C3A H3A . 0.9700 ?
C3A H3B . 0.9700 ?
C4A C5A . 1.511(3) ?
C5A C16A . 1.521(3) ?
C5A C6A . 1.553(3) ?
C5A H5A . 0.9800 ?
C6A C17A . 1.514(3) ?
C6A H6A . 0.9800 ?
C7A C8A . 1.515(3) ?
C8A H8A . 0.9700 ?
C8A H8B . 0.9700 ?
C9A C14A . 1.380(3) ?
C9A C10A . 1.387(3) ?
C10A C11A . 1.378(4) ?
C10A H10A . 0.9300 ?
C11A C12A . 1.374(3) ?
C11A H11A . 0.9300 ?
C12A C13A . 1.369(3) ?
C13A C14A . 1.388(3) ?
C13A H13A . 0.9300 ?
C14A H14A . 0.9300 ?
C15A H15A . 0.9600 ?
C15A H15B . 0.9600 ?
C15A H15C . 0.9600 ?
C16A H16A . 0.9600 ?
C16A H16B . 0.9600 ?
C16A H16C . 0.9600 ?
C17A C22A . 1.379(3) ?
C17A C18A . 1.384(3) ?
C18A C19A . 1.383(3) ?
C18A H18A . 0.9300 ?
C19A C20A . 1.376(3) ?
C19A H19A . 0.9300 ?
C20A C21A . 1.373(3) ?
C21A C22A . 1.383(3) ?
C21A H21A . 0.9300 ?
C22A H22A . 0.9300 ?
C23A H23A . 0.9600 ?
C23A H23B . 0.9600 ?
C23A H23C . 0.9600 ?
Cl1B C8B . 1.768(2) ?
O1B C7B . 1.225(3) ?
O2B C12B . 1.372(3) ?
O2B C15B . 1.412(4) ?
O3B C4B . 1.215(3) ?
O4B C20B . 1.372(3) ?
O4B C23B . 1.408(4) ?
N1B C7B . 1.358(3) ?
N1B C2B . 1.476(3) ?
N1B C6B . 1.496(3) ?
C2B C9B . 1.520(3) ?
C2B C3B . 1.525(3) ?
C2B H2B . 0.9800 ?
C3B C4B . 1.486(3) ?
C3B H3C . 0.9700 ?
C3B H3D . 0.9700 ?
C4B C5B . 1.510(3) ?
C5B C16B . 1.516(3) ?
C5B C6B . 1.553(3) ?
C5B H5B . 0.9800 ?
C6B C17B . 1.518(3) ?
C6B H6B . 0.9800 ?
C7B C8B . 1.507(3) ?
C8B H8C . 0.9700 ?
C8B H8D . 0.9700 ?
C9B C14B . 1.376(3) ?
C9B C10B . 1.388(3) ?
C10B C11B . 1.382(4) ?
C10B H10B . 0.9300 ?
C11B C12B . 1.376(4) ?
C11B H11B . 0.9300 ?
C12B C13B . 1.375(3) ?
C13B C14B . 1.383(3) ?
C13B H13B . 0.9300 ?
C14B H14B . 0.9300 ?
C15B H15D . 0.9600 ?
C15B H15E . 0.9600 ?
C15B H15F . 0.9600 ?
C16B H16D . 0.9600 ?
C16B H16E . 0.9600 ?
C16B H16F . 0.9600 ?
C17B C18B . 1.379(3) ?
C17B C22B . 1.380(3) ?
C18B C19B . 1.378(3) ?
C18B H18B . 0.9300 ?
C19B C20B . 1.382(4) ?
C19B H19B . 0.9300 ?
C20B C21B . 1.375(3) ?
C21B C22B . 1.387(3) ?
C21B H21B . 0.9300 ?
C22B H22B . 0.9300 ?
C23B H23D . 0.9600 ?
C23B H23E . 0.9600 ?
C23B H23F . 0.9600 ?

loop_
_geom_hbond_atom_site_label_D
_geom_hbond_atom_site_label_H
_geom_hbond_atom_site_label_A
_geom_hbond_site_symmetry_A
_geom_hbond_distance_DH
_geom_hbond_distance_HA
_geom_hbond_distance_DA
_geom_hbond_angle_DHA
C3A H3A O3B 1 0.97 2.58 3.063(3) 110.8
C6A H6A O1B 1_655 0.98 2.53 3.350(3) 141.7
C6B H6B O1A 1 0.98 2.54 3.363(3) 141.5
C8A H8B Cl1B 1_655 0.97 2.81 3.684(3) 149.6

loop_
_geom_torsion_atom_site_label_1
_geom_torsion_atom_site_label_2
_geom_torsion_atom_site_label_3
_geom_torsion_atom_site_label_4
_geom_torsion_site_symmetry_1
_geom_torsion_site_symmetry_2
_geom_torsion_site_symmetry_3
_geom_torsion_site_symmetry_4
_geom_torsion
_geom_torsion_publ_flag
C7A N1A C2A C3A . . . . -114.3(2) ?
C6A N1A C2A C3A . . . . 50.6(2) ?
C7A N1A C2A C9A . . . . 116.2(2) ?
C6A N1A C2A C9A . . . . -78.9(2) ?
N1A C2A C3A C4A . . . . -57.1(3) ?
C9A C2A C3A C4A . . . . 70.4(3) ?
C2A C3A C4A O3A . . . . -162.9(2) ?
C2A C3A C4A C5A . . . . 15.6(3) ?
O3A C4A C5A C16A . . . . -19.6(3) ?
C3A C4A C5A C16A . . . . 161.9(2) ?
O3A C4A C5A C6A . . . . -146.9(2) ?
C3A C4A C5A C6A . . . . 34.7(3) ?
C7A N1A C6A C17A . . . . -74.5(2) ?
C2A N1A C6A C17A . . . . 121.3(2) ?
C7A N1A C6A C5A . . . . 162.34(18) ?
C2A N1A C6A C5A . . . . -1.9(2) ?
C4A C5A C6A N1A . . . . -41.6(2) ?
C16A C5A C6A N1A . . . . -169.42(19) ?
C4A C5A C6A C17A . . . . -167.52(18) ?
C16A C5A C6A C17A . . . . 64.7(2) ?
C2A N1A C7A O1A . . . . -13.2(3) ?
C6A N1A C7A O1A . . . . -177.7(2) ?
C2A N1A C7A C8A . . . . 166.74(19) ?
C6A N1A C7A C8A . . . . 2.2(3) ?
O1A C7A C8A Cl1A . . . . 0.2(3) ?
N1A C7A C8A Cl1A . . . . -179.68(16) ?
N1A C2A C9A C14A . . . . 121.4(2) ?
C3A C2A C9A C14A . . . . -3.4(3) ?
N1A C2A C9A C10A . . . . -57.8(3) ?
C3A C2A C9A C10A . . . . 177.4(2) ?
C14A C9A C10A C11A . . . . -2.5(4) ?
C2A C9A C10A C11A . . . . 176.8(2) ?
C9A C10A C11A C12A . . . . 0.5(4) ?
C10A C11A C12A C13A . . . . 1.4(4) ?
C10A C11A C12A O2A . . . . -177.3(2) ?
C15A O2A C12A C13A . . . . -2.9(4) ?
C15A O2A C12A C11A . . . . 175.8(3) ?
C11A C12A C13A C14A . . . . -1.2(4) ?
O2A C12A C13A C14A . . . . 177.4(2) ?
C10A C9A C14A C13A . . . . 2.6(4) ?
C2A C9A C14A C13A . . . . -176.6(2) ?
C12A C13A C14A C9A . . . . -0.8(4) ?
N1A C6A C17A C22A . . . . -55.9(3) ?
C5A C6A C17A C22A . . . . 68.8(3) ?
N1A C6A C17A C18A . . . . 130.6(2) ?
C5A C6A C17A C18A . . . . -104.6(2) ?
C22A C17A C18A C19A . . . . -2.5(3) ?
C6A C17A C18A C19A . . . . 171.2(2) ?
C17A C18A C19A C20A . . . . -0.6(4) ?
C23A O4A C20A C21A . . . . -7.8(4) ?
C23A O4A C20A C19A . . . . 172.7(2) ?
C18A C19A C20A O4A . . . . -176.6(2) ?
C18A C19A C20A C21A . . . . 3.8(4) ?
O4A C20A C21A C22A . . . . 176.6(2) ?
C19A C20A C21A C22A . . . . -3.8(4) ?
C18A C17A C22A C21A . . . . 2.5(3) ?
C6A C17A C22A C21A . . . . -171.2(2) ?
C20A C21A C22A C17A . . . . 0.7(4) ?
C7B N1B C2B C9B . . . . -116.8(2) ?
C6B N1B C2B C9B . . . . 79.3(2) ?
C7B N1B C2B C3B . . . . 114.3(2) ?
C6B N1B C2B C3B . . . . -49.6(2) ?
N1B C2B C3B C4B . . . . 56.5(3) ?
C9B C2B C3B C4B . . . . -70.9(3) ?
C2B C3B C4B O3B . . . . 162.0(2) ?
C2B C3B C4B C5B . . . . -15.2(3) ?
O3B C4B C5B C16B . . . . 20.4(3) ?
C3B C4B C5B C16B . . . . -162.4(2) ?
O3B C4B C5B C6B . . . . 147.6(2) ?
C3B C4B C5B C6B . . . . -35.2(3) ?
C7B N1B C6B C17B . . . . 75.1(2) ?
C2B N1B C6B C17B . . . . -121.8(2) ?
C7B N1B C6B C5B . . . . -162.16(19) ?
C2B N1B C6B C5B . . . . 1.0(3) ?
C4B C5B C6B N1B . . . . 42.3(3) ?
C16B C5B C6B N1B . . . . 169.9(2) ?
C4B C5B C6B C17B . . . . 167.23(19) ?
C16B C5B C6B C17B . . . . -65.2(2) ?
C2B N1B C7B O1B . . . . 13.3(3) ?
C6B N1B C7B O1B . . . . 176.9(2) ?
C2B N1B C7B C8B . . . . -165.06(19) ?
C6B N1B C7B C8B . . . . -1.5(3) ?
O1B C7B C8B Cl1B . . . . 3.9(3) ?
N1B C7B C8B Cl1B . . . . -177.72(16) ?
N1B C2B C9B C14B . . . . -121.1(2) ?
C3B C2B C9B C14B . . . . 3.5(3) ?
N1B C2B C9B C10B . . . . 58.8(3) ?
C3B C2B C9B C10B . . . . -176.7(2) ?
C14B C9B C10B C11B . . . . 2.8(4) ?
C2B C9B C10B C11B . . . . -177.0(2) ?
C9B C10B C11B C12B . . . . -0.6(4) ?
C15B O2B C12B C13B . . . . 3.9(4) ?
C15B O2B C12B C11B . . . . -175.7(3) ?
C10B C11B C12B O2B . . . . 177.7(2) ?
C10B C11B C12B C13B . . . . -1.9(4) ?
O2B C12B C13B C14B . . . . -177.6(2) ?
C11B C12B C13B C14B . . . . 2.0(4) ?
C10B C9B C14B C13B . . . . -2.8(4) ?
C2B C9B C14B C13B . . . . 177.1(2) ?
C12B C13B C14B C9B . . . . 0.4(4) ?
N1B C6B C17B C18B . . . . -131.7(2) ?
C5B C6B C17B C18B . . . . 104.2(2) ?
N1B C6B C17B C22B . . . . 54.4(3) ?
C5B C6B C17B C22B . . . . -69.6(3) ?
C22B C17B C18B C19B . . . . 1.1(3) ?
C6B C17B C18B C19B . . . . -173.0(2) ?
C17B C18B C19B C20B . . . . 0.8(4) ?
C23B O4B C20B C21B . . . . 15.2(4) ?
C23B O4B C20B C19B . . . . -166.2(3) ?
C18B C19B C20B O4B . . . . 178.9(2) ?
C18B C19B C20B C21B . . . . -2.4(4) ?
O4B C20B C21B C22B . . . . -179.3(2) ?
C19B C20B C21B C22B . . . . 2.2(4) ?
C18B C17B C22B C21B . . . . -1.4(3) ?
C6B C17B C22B C21B . . . . 172.7(2) ?
C20B C21B C22B C17B . . . . -0.3(4) ?
